data_4134395
loop_
_publ_author_name
'Hari, Durga Prasad'
'Abell, Joseph C.'
'Fasano, Valerio'
'Aggarwal, Varinder K.'

_publ_section_title
;
 Ring-Expansion Induced 1,2-Metalate Rearrangements: Highly
 Diastereoselective Synthesis of Cyclobutyl Boronic Esters.
;
_journal_issue 12
_journal_name_full 'Journal of the American Chemical Society'
_journal_page_first 5515
_journal_page_last 5520
_journal_paper_doi 10.1021/jacs.0c00813
_journal_volume 142
_journal_year 2020
_chemical_formula_moiety 'C17 H34 B N O2, H2 O'
_chemical_formula_sum 'C17 H36 B N O3'
_chemical_formula_weight 313.28
_space_group_crystal_system monoclinic
_space_group_IT_number 14
_space_group_name_Hall '-P 2ybc'
_space_group_name_H-M_alt 'P 1 21/c 1'
_atom_sites_solution_hydrogens mixed
_atom_sites_solution_primary dual
_audit_creation_date 2019-09-19
_audit_creation_method
;
Olex2 1.2
(compiled 2018.05.29 svn.r3508 for OlexSys, GUI svn.r5506)
;
_cell_angle_alpha 90
_cell_angle_beta 104.686(9)
_cell_angle_gamma 90
_cell_formula_units_Z 4
_cell_length_a 9.2394(13)
_cell_length_b 16.054(2)
_cell_length_c 13.4313(18)
_cell_measurement_reflns_used 1560
_cell_measurement_temperature 100(2)
_cell_measurement_theta_max 19.70
_cell_measurement_theta_min 2.28
_cell_volume 1927.2(5)
_computing_cell_refinement 'SAINT V8.38A (Bruker, 2016)'
_computing_data_reduction 'SAINT V8.38A (Bruker, 2016)'
_computing_molecular_graphics 'Olex2 (Dolomanov et al., 2009)'
_computing_publication_material 'Olex2 (Dolomanov et al., 2009)'
_computing_structure_refinement 'ShelXL (Sheldrick, 2015)'
_computing_structure_solution 'ShelXT (Sheldrick, 2015)'
_diffrn_ambient_temperature 100(2)
_diffrn_detector 'Bruker area detector'
_diffrn_detector_type 'CCD area detector'
_diffrn_measured_fraction_theta_full 1.000
_diffrn_measured_fraction_theta_max 1.000
_diffrn_measurement_device 'Bruker Apex II kappa CCDC area detector'
_diffrn_measurement_device_type 'Bruker Apex II kappa CCDC area detector'
_diffrn_measurement_method '\f and \w scans'
_diffrn_radiation_monochromator graphite
_diffrn_radiation_type MoK\a
_diffrn_radiation_wavelength 0.71073
_diffrn_reflns_av_R_equivalents 0.1213
_diffrn_reflns_av_unetI/netI 0.0833
_diffrn_reflns_Laue_measured_fraction_full 1.000
_diffrn_reflns_Laue_measured_fraction_max 1.000
_diffrn_reflns_limit_h_max 11
_diffrn_reflns_limit_h_min -11
_diffrn_reflns_limit_k_max 19
_diffrn_reflns_limit_k_min -19
_diffrn_reflns_limit_l_max 16
_diffrn_reflns_limit_l_min -15
_diffrn_reflns_number 22565
_diffrn_reflns_point_group_measured_fraction_full 1.000
_diffrn_reflns_point_group_measured_fraction_max 1.000
_diffrn_reflns_theta_full 25.242
_diffrn_reflns_theta_max 25.349
_diffrn_reflns_theta_min 2.016
_diffrn_source 'fine-focus sealed tube'
_diffrn_standards_number 0
_exptl_absorpt_coefficient_mu 0.071
_exptl_absorpt_correction_T_max 0.7456
_exptl_absorpt_correction_T_min 0.6176
_exptl_absorpt_correction_type multi-scan
_exptl_absorpt_process_details
'SADABS-2016/2 (Bruker,2016/2) was used for absorption correction. wR2(int) was 0.0735 before and 0.0609 after correction. The Ratio of minimum to maximum transmission is 0.8283. The \l/2 correction factor is Not present.'
_exptl_crystal_colour colourless
_exptl_crystal_colour_primary colourless
_exptl_crystal_density_diffrn 1.080
_exptl_crystal_description plate
_exptl_crystal_F_000 696
_exptl_crystal_size_max 0.372
_exptl_crystal_size_mid 0.263
_exptl_crystal_size_min 0.104
_refine_diff_density_max 0.209
_refine_diff_density_min -0.239
_refine_diff_density_rms 0.053
_refine_ls_extinction_method none
_refine_ls_goodness_of_fit_ref 1.020
_refine_ls_hydrogen_treatment constr
_refine_ls_matrix_type full
_refine_ls_number_parameters 210
_refine_ls_number_reflns 3522
_refine_ls_number_restraints 0
_refine_ls_restrained_S_all 1.020
_refine_ls_R_factor_all 0.1097
_refine_ls_R_factor_gt 0.0548
_refine_ls_shift/su_max 0.000
_refine_ls_shift/su_mean 0.000
_refine_ls_structure_factor_coef Fsqd
_refine_ls_weighting_details 'w=1/[\s^2^(Fo^2^)+(0.0609P)^2^+0.2140P] where P=(Fo^2^+2Fc^2^)/3'
_refine_ls_weighting_scheme calc
_refine_ls_wR_factor_gt 0.1148
_refine_ls_wR_factor_ref 0.1371
_reflns_Friedel_coverage 0.000
_reflns_number_gt 2108
_reflns_number_total 3522
_reflns_threshold_expression 'I > 2\s(I)'
_cod_data_source_file ja0c00813_si_003.cif
_cod_data_source_block testm1
_cod_depositor_comments 'Adding full bibliography for 4134395--4134396.cif.'
_cod_original_cell_volume 1927.1(5)
_cod_database_code 4134395
_shelx_shelxl_version_number 2017/1
_shelx_space_group_comment
;
The symmetry employed for this shelxl refinement is uniquely defined
by the following loop, which should always be used as a source of
symmetry information in preference to the above space-group names.
They are only intended as comments.
;
_shelx_estimated_absorpt_t_max 0.993
_shelx_estimated_absorpt_t_min 0.974
_olex2_refinement_description
;
1. Fixed Uiso
 At 1.2 times of:
  All C(H) groups, All C(H,H) groups
 At 1.5 times of:
  All C(H,H,H) groups, All O(H,H) groups
2.a Free rotating group:
 O3(H3A,H3B)
2.b Ternary CH refined with riding coordinates:
 C3(H3), C4(H4)
2.c Secondary CH2 refined with riding coordinates:
 C1(H1A,H1B), C2(H2A,H2B), C6(H6A,H6B), C7(H7A,H7B)
2.d Idealised Me refined as rotating group:
 C8(H8A,H8B,H8C), C9(H9A,H9B,H9C), C10(H10A,H10B,H10C), C11(H11A,H11B,H11C),
 C14(H14A,H14B,H14C), C15(H15A,H15B,H15C), C16(H16A,H16B,H16C), C17(H17A,H17B,
 H17C)
;
_olex2_submission_special_instructions 'No special instructions were received'

loop_
_space_group_symop_operation_xyz
'x, y, z'
'-x, y+1/2, -z+1/2'
'-x, -y, -z'
'x, -y-1/2, z-1/2'

loop_
_atom_site_label
_atom_site_type_symbol
_atom_site_fract_x
_atom_site_fract_y
_atom_site_fract_z
_atom_site_U_iso_or_equiv
_atom_site_adp_type
_atom_site_occupancy
_atom_site_site_symmetry_order
_atom_site_calc_flag
_atom_site_refinement_flags_posn
_atom_site_refinement_flags_adp
_atom_site_refinement_flags_occupancy
_atom_site_disorder_assembly
_atom_site_disorder_group
O1 O 0.36417(19) 0.83107(10) 0.31876(10) 0.0193(4) Uani 1 1 d . . . . .
O2 O 0.35015(18) 0.73940(10) 0.45256(10) 0.0194(4) Uani 1 1 d . . . . .
N1 N 0.4779(2) 0.59800(12) 0.32683(13) 0.0209(5) Uani 1 1 d . . . . .
C1 C 0.4542(3) 0.68942(15) 0.29586(16) 0.0205(6) Uani 1 1 d . . . . .
H1A H 0.359232 0.693107 0.241588 0.025 Uiso 1 1 calc R . . . .
H1B H 0.535320 0.705501 0.263663 0.025 Uiso 1 1 calc R . . . .
C2 C 0.5904(3) 0.58716(16) 0.42981(15) 0.0214(6) Uani 1 1 d . . . . .
H2A H 0.612003 0.527021 0.441271 0.026 Uiso 1 1 calc R . . . .
H2B H 0.544457 0.606741 0.484653 0.026 Uiso 1 1 calc R . . . .
C3 C 0.7372(3) 0.63304(16) 0.44029(17) 0.0226(6) Uani 1 1 d . . . . .
H3 H 0.755171 0.638382 0.370212 0.027 Uiso 1 1 calc R . . . .
C4 C 0.7401(3) 0.71983(15) 0.48604(16) 0.0209(6) Uani 1 1 d . . . . .
H4 H 0.840015 0.744670 0.487910 0.025 Uiso 1 1 calc R . . . .
C5 C 0.6193(3) 0.78904(15) 0.44558(16) 0.0173(6) Uani 1 1 d . . . . .
C6 C 0.6391(3) 0.81409(16) 0.56111(16) 0.0239(6) Uani 1 1 d . . . . .
H6A H 0.706029 0.862472 0.582948 0.029 Uiso 1 1 calc R . . . .
H6B H 0.543293 0.821815 0.580257 0.029 Uiso 1 1 calc R . . . .
C7 C 0.7144(3) 0.72972(16) 0.59485(16) 0.0248(6) Uani 1 1 d . . . . .
H7A H 0.646299 0.687451 0.611703 0.030 Uiso 1 1 calc R . . . .
H7B H 0.807955 0.733981 0.650321 0.030 Uiso 1 1 calc R . . . .
C8 C 0.3354(3) 0.56046(17) 0.33745(18) 0.0277(7) Uani 1 1 d . . . . .
H8A H 0.299947 0.590836 0.389984 0.042 Uiso 1 1 calc GR . . . .
H8B H 0.352338 0.501958 0.357937 0.042 Uiso 1 1 calc GR . . . .
H8C H 0.260128 0.563854 0.271440 0.042 Uiso 1 1 calc GR . . . .
C9 C 0.5284(3) 0.54958(16) 0.24646(17) 0.0296(7) Uani 1 1 d . . . . .
H9A H 0.452627 0.553576 0.180725 0.044 Uiso 1 1 calc GR . . . .
H9B H 0.542372 0.491040 0.267393 0.044 Uiso 1 1 calc GR . . . .
H9C H 0.623281 0.572425 0.238661 0.044 Uiso 1 1 calc GR . . . .
C10 C 0.8632(3) 0.58009(17) 0.5066(2) 0.0309(7) Uani 1 1 d . . . . .
H10A H 0.959081 0.608598 0.513802 0.046 Uiso 1 1 calc GR . . . .
H10B H 0.865913 0.525867 0.473577 0.046 Uiso 1 1 calc GR . . . .
H10C H 0.845153 0.571918 0.574724 0.046 Uiso 1 1 calc GR . . . .
C11 C 0.6771(3) 0.85542(17) 0.38305(17) 0.0254(6) Uani 1 1 d . . . . .
H11A H 0.780440 0.869943 0.418209 0.038 Uiso 1 1 calc GR . . . .
H11B H 0.614035 0.905210 0.376600 0.038 Uiso 1 1 calc GR . . . .
H11C H 0.673743 0.833505 0.314402 0.038 Uiso 1 1 calc GR . . . .
C12 C 0.2494(3) 0.86108(16) 0.36330(16) 0.0205(6) Uani 1 1 d . . . . .
C13 C 0.2103(3) 0.78294(16) 0.42083(16) 0.0203(6) Uani 1 1 d . . . . .
C14 C 0.3107(3) 0.93345(17) 0.43588(17) 0.0273(7) Uani 1 1 d . . . . .
H14A H 0.392503 0.913428 0.492448 0.041 Uiso 1 1 calc GR . . . .
H14B H 0.230773 0.956207 0.463800 0.041 Uiso 1 1 calc GR . . . .
H14C H 0.348218 0.977052 0.397862 0.041 Uiso 1 1 calc GR . . . .
C15 C 0.1198(3) 0.89331(18) 0.27762(18) 0.0304(7) Uani 1 1 d . . . . .
H15A H 0.151836 0.943017 0.246595 0.046 Uiso 1 1 calc GR . . . .
H15B H 0.035395 0.907532 0.306250 0.046 Uiso 1 1 calc GR . . . .
H15C H 0.088975 0.850104 0.224964 0.046 Uiso 1 1 calc GR . . . .
C16 C 0.1568(3) 0.80400(17) 0.51644(17) 0.0273(6) Uani 1 1 d . . . . .
H16A H 0.131594 0.752500 0.547442 0.041 Uiso 1 1 calc GR . . . .
H16B H 0.068085 0.839703 0.497036 0.041 Uiso 1 1 calc GR . . . .
H16C H 0.236445 0.833306 0.566235 0.041 Uiso 1 1 calc GR . . . .
C17 C 0.0946(3) 0.72633(18) 0.35074(18) 0.0296(7) Uani 1 1 d . . . . .
H17A H 0.124176 0.715929 0.286766 0.044 Uiso 1 1 calc GR . . . .
H17B H -0.003605 0.753513 0.334828 0.044 Uiso 1 1 calc GR . . . .
H17C H 0.089030 0.673328 0.385788 0.044 Uiso 1 1 calc GR . . . .
B1 B 0.4478(3) 0.76068(18) 0.38330(18) 0.0180(6) Uani 1 1 d . . . . .
O3 O 0.3710(2) 0.62332(11) 0.61463(12) 0.0298(5) Uani 1 1 d . . . . .
H3A H 0.363386 0.645464 0.672211 0.045 Uiso 1 1 d G . . . .
H3B H 0.367673 0.665477 0.573380 0.045 Uiso 1 1 d G . . . .

loop_
_atom_site_aniso_label
_atom_site_aniso_U_11
_atom_site_aniso_U_22
_atom_site_aniso_U_33
_atom_site_aniso_U_23
_atom_site_aniso_U_13
_atom_site_aniso_U_12
O1 0.0239(10) 0.0216(10) 0.0130(7) 0.0035(7) 0.0061(7) 0.0052(8)
O2 0.0197(10) 0.0248(10) 0.0139(7) 0.0042(7) 0.0045(7) 0.0012(8)
N1 0.0300(13) 0.0189(12) 0.0129(9) 0.0005(8) 0.0037(9) -0.0002(10)
C1 0.0299(16) 0.0173(14) 0.0134(10) 0.0046(10) 0.0036(10) -0.0007(11)
C2 0.0291(16) 0.0222(15) 0.0119(11) 0.0030(10) 0.0030(11) 0.0017(12)
C3 0.0272(16) 0.0234(15) 0.0181(11) 0.0028(10) 0.0072(11) 0.0034(12)
C4 0.0215(15) 0.0216(15) 0.0193(11) -0.0005(10) 0.0045(10) -0.0008(11)
C5 0.0234(15) 0.0160(14) 0.0142(10) -0.0012(9) 0.0077(10) 0.0020(11)
C6 0.0270(15) 0.0288(16) 0.0154(11) -0.0043(11) 0.0042(10) 0.0015(12)
C7 0.0294(16) 0.0276(15) 0.0144(11) -0.0004(11) 0.0002(11) 0.0004(12)
C8 0.0311(17) 0.0246(16) 0.0258(13) 0.0017(11) 0.0043(12) -0.0066(13)
C9 0.053(2) 0.0202(15) 0.0154(11) -0.0035(10) 0.0094(12) 0.0020(13)
C10 0.0269(17) 0.0274(17) 0.0377(14) 0.0041(12) 0.0067(13) 0.0045(13)
C11 0.0262(16) 0.0264(16) 0.0251(12) 0.0009(11) 0.0090(12) -0.0018(12)
C12 0.0231(15) 0.0249(15) 0.0144(11) 0.0038(10) 0.0065(11) 0.0054(12)
C13 0.0166(14) 0.0271(15) 0.0172(11) 0.0009(10) 0.0043(10) 0.0029(11)
C14 0.0360(18) 0.0256(16) 0.0233(12) 0.0017(11) 0.0127(12) 0.0045(13)
C15 0.0287(17) 0.0388(18) 0.0236(12) 0.0086(12) 0.0067(12) 0.0104(13)
C16 0.0255(16) 0.0361(17) 0.0216(12) 0.0045(11) 0.0087(11) 0.0026(13)
C17 0.0279(16) 0.0368(18) 0.0229(12) 0.0000(12) 0.0039(12) -0.0023(13)
B1 0.0212(16) 0.0184(16) 0.0145(12) 0.0027(11) 0.0049(11) -0.0001(13)
O3 0.0508(13) 0.0240(11) 0.0176(8) 0.0023(7) 0.0143(9) 0.0030(10)

loop_
_atom_type_symbol
_atom_type_description
_atom_type_scat_dispersion_real
_atom_type_scat_dispersion_imag
_atom_type_scat_source
C C 0.0033 0.0016 'International Tables Vol C Tables 4.2.6.8 and 6.1.1.4'
H H 0.0000 0.0000 'International Tables Vol C Tables 4.2.6.8 and 6.1.1.4'
B B 0.0013 0.0007 'International Tables Vol C Tables 4.2.6.8 and 6.1.1.4'
N N 0.0061 0.0033 'International Tables Vol C Tables 4.2.6.8 and 6.1.1.4'
O O 0.0106 0.0060 'International Tables Vol C Tables 4.2.6.8 and 6.1.1.4'

loop_
_geom_angle_atom_site_label_1
_geom_angle_atom_site_label_2
_geom_angle_atom_site_label_3
_geom_angle
_geom_angle_site_symmetry_1
_geom_angle_site_symmetry_3
_geom_angle_publ_flag
C12 O1 B1 109.76(17) . . ?
C13 O2 B1 110.16(17) . . ?
C2 N1 C1 112.16(17) . . ?
C8 N1 C1 110.3(2) . . ?
C8 N1 C2 106.56(18) . . ?
C8 N1 C9 107.70(19) . . ?
C9 N1 C1 110.62(17) . . ?
C9 N1 C2 109.36(19) . . ?
N1 C1 H1A 107.3 . . ?
N1 C1 H1B 107.3 . . ?
N1 C1 B1 120.07(17) . . ?
H1A C1 H1B 106.9 . . ?
B1 C1 H1A 107.3 . . ?
B1 C1 H1B 107.3 . . ?
N1 C2 H2A 108.6 . . ?
N1 C2 H2B 108.6 . . ?
N1 C2 C3 114.77(19) . . ?
H2A C2 H2B 107.6 . . ?
C3 C2 H2A 108.6 . . ?
C3 C2 H2B 108.6 . . ?
C2 C3 H3 108.2 . . ?
C2 C3 C4 113.9(2) . . ?
C2 C3 C10 108.3(2) . . ?
C4 C3 H3 108.2 . . ?
C4 C3 C10 109.9(2) . . ?
C10 C3 H3 108.2 . . ?
C3 C4 H4 107.3 . . ?
C3 C4 C5 124.8(2) . . ?
C3 C4 C7 119.0(2) . . ?
C5 C4 H4 107.3 . . ?
C7 C4 H4 107.3 . . ?
C7 C4 C5 89.35(18) . . ?
C4 C5 B1 119.0(2) . . ?
C6 C5 C4 86.83(17) . . ?
C6 C5 B1 115.2(2) . . ?
C11 C5 C4 111.4(2) . . ?
C11 C5 C6 113.2(2) . . ?
C11 C5 B1 109.60(18) . . ?
C5 C6 H6A 113.7 . . ?
C5 C6 H6B 113.7 . . ?
H6A C6 H6B 110.9 . . ?
C7 C6 C5 89.78(17) . . ?
C7 C6 H6A 113.7 . . ?
C7 C6 H6B 113.7 . . ?
C4 C7 H7A 113.9 . . ?
C4 C7 H7B 113.9 . . ?
C6 C7 C4 88.76(17) . . ?
C6 C7 H7A 113.9 . . ?
C6 C7 H7B 113.9 . . ?
H7A C7 H7B 111.1 . . ?
N1 C8 H8A 109.5 . . ?
N1 C8 H8B 109.5 . . ?
N1 C8 H8C 109.5 . . ?
H8A C8 H8B 109.5 . . ?
H8A C8 H8C 109.5 . . ?
H8B C8 H8C 109.5 . . ?
N1 C9 H9A 109.5 . . ?
N1 C9 H9B 109.5 . . ?
N1 C9 H9C 109.5 . . ?
H9A C9 H9B 109.5 . . ?
H9A C9 H9C 109.5 . . ?
H9B C9 H9C 109.5 . . ?
C3 C10 H10A 109.5 . . ?
C3 C10 H10B 109.5 . . ?
C3 C10 H10C 109.5 . . ?
H10A C10 H10B 109.5 . . ?
H10A C10 H10C 109.5 . . ?
H10B C10 H10C 109.5 . . ?
C5 C11 H11A 109.5 . . ?
C5 C11 H11B 109.5 . . ?
C5 C11 H11C 109.5 . . ?
H11A C11 H11B 109.5 . . ?
H11A C11 H11C 109.5 . . ?
H11B C11 H11C 109.5 . . ?
O1 C12 C13 103.03(19) . . ?
O1 C12 C14 109.2(2) . . ?
O1 C12 C15 108.83(17) . . ?
C14 C12 C13 112.90(18) . . ?
C15 C12 C13 114.2(2) . . ?
C15 C12 C14 108.4(2) . . ?
O2 C13 C12 103.57(19) . . ?
O2 C13 C16 108.49(18) . . ?
O2 C13 C17 109.2(2) . . ?
C16 C13 C12 113.8(2) . . ?
C16 C13 C17 108.9(2) . . ?
C17 C13 C12 112.65(19) . . ?
C12 C14 H14A 109.5 . . ?
C12 C14 H14B 109.5 . . ?
C12 C14 H14C 109.5 . . ?
H14A C14 H14B 109.5 . . ?
H14A C14 H14C 109.5 . . ?
H14B C14 H14C 109.5 . . ?
C12 C15 H15A 109.5 . . ?
C12 C15 H15B 109.5 . . ?
C12 C15 H15C 109.5 . . ?
H15A C15 H15B 109.5 . . ?
H15A C15 H15C 109.5 . . ?
H15B C15 H15C 109.5 . . ?
C13 C16 H16A 109.5 . . ?
C13 C16 H16B 109.5 . . ?
C13 C16 H16C 109.5 . . ?
H16A C16 H16B 109.5 . . ?
H16A C16 H16C 109.5 . . ?
H16B C16 H16C 109.5 . . ?
C13 C17 H17A 109.5 . . ?
C13 C17 H17B 109.5 . . ?
C13 C17 H17C 109.5 . . ?
H17A C17 H17B 109.5 . . ?
H17A C17 H17C 109.5 . . ?
H17B C17 H17C 109.5 . . ?
O1 B1 C1 102.43(16) . . ?
O1 B1 C5 111.6(2) . . ?
O2 B1 O1 103.1(2) . . ?
O2 B1 C1 114.9(2) . . ?
O2 B1 C5 113.61(17) . . ?
C1 B1 C5 110.3(2) . . ?
H3A O3 H3B 104.5 . . ?

loop_
_geom_bond_atom_site_label_1
_geom_bond_atom_site_label_2
_geom_bond_distance
_geom_bond_site_symmetry_2
_geom_bond_publ_flag
O1 C12 1.427(3) . ?
O1 B1 1.512(3) . ?
O2 C13 1.435(3) . ?
O2 B1 1.491(3) . ?
N1 C1 1.526(3) . ?
N1 C2 1.515(3) . ?
N1 C8 1.487(3) . ?
N1 C9 1.498(3) . ?
C1 H1A 0.9900 . ?
C1 H1B 0.9900 . ?
C1 B1 1.651(3) . ?
C2 H2A 0.9900 . ?
C2 H2B 0.9900 . ?
C2 C3 1.518(4) . ?
C3 H3 1.0000 . ?
C3 C4 1.520(3) . ?
C3 C10 1.531(3) . ?
C4 H4 1.0000 . ?
C4 C5 1.571(3) . ?
C4 C7 1.547(3) . ?
C5 C6 1.568(3) . ?
C5 C11 1.534(3) . ?
C5 B1 1.657(4) . ?
C6 H6A 0.9900 . ?
C6 H6B 0.9900 . ?
C6 C7 1.538(3) . ?
C7 H7A 0.9900 . ?
C7 H7B 0.9900 . ?
C8 H8A 0.9800 . ?
C8 H8B 0.9800 . ?
C8 H8C 0.9800 . ?
C9 H9A 0.9800 . ?
C9 H9B 0.9800 . ?
C9 H9C 0.9800 . ?
C10 H10A 0.9800 . ?
C10 H10B 0.9800 . ?
C10 H10C 0.9800 . ?
C11 H11A 0.9800 . ?
C11 H11B 0.9800 . ?
C11 H11C 0.9800 . ?
C12 C13 1.563(3) . ?
C12 C14 1.530(3) . ?
C12 C15 1.525(3) . ?
C13 C16 1.526(3) . ?
C13 C17 1.532(3) . ?
C14 H14A 0.9800 . ?
C14 H14B 0.9800 . ?
C14 H14C 0.9800 . ?
C15 H15A 0.9800 . ?
C15 H15B 0.9800 . ?
C15 H15C 0.9800 . ?
C16 H16A 0.9800 . ?
C16 H16B 0.9800 . ?
C16 H16C 0.9800 . ?
C17 H17A 0.9800 . ?
C17 H17B 0.9800 . ?
C17 H17C 0.9800 . ?
O3 H3A 0.8701 . ?
O3 H3B 0.8703 . ?
